data_4025875
loop_
_publ_author_name
'Pavan K. Kancharla'
'Yashwant D. Vankar'

_publ_section_title
;
 Chemistry of 2-Nitroglycals: A One-Pot Three-Component Stereoselective
 Approach toward 2-C-Branched O-Galactosides
;
_journal_name_full 'Journal of Organic Chemistry'
_journal_page_first 8457
_journal_page_last 8464
_journal_paper_doi 10.1021/jo101735u
_journal_volume 75
_journal_year 2010
_chemical_absolute_configuration rmad
_chemical_formula_moiety 'C34 H37 N O9'
_chemical_formula_sum 'C34 H37 N O9'
_chemical_formula_weight 603.65
_chemical_name_common 'Nitro galactose'
_chemical_name_systematic
;
 ?
;
_space_group_IT_number 4
_symmetry_cell_setting monoclinic
_symmetry_space_group_name_Hall 'P 2yb'
_symmetry_space_group_name_H-M 'P 1 21 1'
_atom_sites_solution_hydrogens geom
_atom_sites_solution_primary direct
_atom_sites_solution_secondary difmap
_audit_creation_method SHELXL-97
_cell_angle_alpha 90.00
_cell_angle_beta 111.001(5)
_cell_angle_gamma 90.00
_cell_formula_units_Z 2
_cell_length_a 13.157(4)
_cell_length_b 9.516(3)
_cell_length_c 13.529(4)
_cell_measurement_temperature 293(2)
_cell_measurement_theta_max 26.0
_cell_measurement_theta_min 2.7
_cell_volume 1581.3(8)
_computing_cell_refinement 'SMART 5.628 (Bruker, 2003)'
_computing_data_collection 'SMART 5.628 (Bruker, 2003)'
_computing_data_reduction 'SAINT+ 6.45  (Bruker, 2003)'
_computing_molecular_graphics 'diamond 3.1d'
_computing_structure_refinement 'SHELXL-97 (Sheldrick, 1997)'
_computing_structure_solution Sir92
_diffrn_ambient_temperature 293(2)
_diffrn_measured_fraction_theta_full 0.995
_diffrn_measured_fraction_theta_max 0.995
_diffrn_measurement_device_type 'CCD area Detector'
_diffrn_measurement_method 'Phi-Omega scans'
_diffrn_radiation_monochromator graphite
_diffrn_radiation_source 'fine-focus sealed tube'
_diffrn_radiation_type MoK\a
_diffrn_radiation_wavelength 0.71073
_diffrn_reflns_av_R_equivalents 0.0553
_diffrn_reflns_av_sigmaI/netI 0.0843
_diffrn_reflns_limit_h_max 16
_diffrn_reflns_limit_h_min -11
_diffrn_reflns_limit_k_max 11
_diffrn_reflns_limit_k_min -11
_diffrn_reflns_limit_l_max 16
_diffrn_reflns_limit_l_min -16
_diffrn_reflns_number 8860
_diffrn_reflns_theta_full 26.00
_diffrn_reflns_theta_max 26.00
_diffrn_reflns_theta_min 2.68
_exptl_absorpt_coefficient_mu 0.092
_exptl_absorpt_correction_T_max 0.9774
_exptl_absorpt_correction_T_min 0.9572
_exptl_absorpt_correction_type psi-scan
_exptl_absorpt_process_details '(North et al., 1968)'
_exptl_crystal_colour colourless
_exptl_crystal_density_diffrn 1.268
_exptl_crystal_density_method 'not measured'
_exptl_crystal_description cuboid
_exptl_crystal_F_000 640
_exptl_crystal_size_max 0.48
_exptl_crystal_size_mid 0.37
_exptl_crystal_size_min 0.25
_refine_diff_density_max 0.541
_refine_diff_density_min -0.602
_refine_diff_density_rms 0.168
_refine_ls_abs_structure_details 'Flack H D (1983), Acta Cryst. A39, 876-881'
_refine_ls_abs_structure_Flack 0.5(12)
_refine_ls_extinction_method none
_refine_ls_goodness_of_fit_ref 0.954
_refine_ls_hydrogen_treatment constr
_refine_ls_matrix_type full
_refine_ls_number_parameters 399
_refine_ls_number_reflns 5906
_refine_ls_number_restraints 1
_refine_ls_restrained_S_all 0.954
_refine_ls_R_factor_all 0.0798
_refine_ls_R_factor_gt 0.0625
_refine_ls_shift/su_max 0.000
_refine_ls_shift/su_mean 0.000
_refine_ls_structure_factor_coef Fsqd
_refine_ls_weighting_details 'calc w=1/[\s^2^(Fo^2^)+(0.0790P)^2^+0.9356P] where P=(Fo^2^+2Fc^2^)/3'
_refine_ls_weighting_scheme calc
_refine_ls_wR_factor_gt 0.1467
_refine_ls_wR_factor_ref 0.1618
_reflns_number_gt 4754
_reflns_number_total 5906
_reflns_threshold_expression >2sigma(I)
_cod_data_source_file jo101735u_si_002.cif
_cod_data_source_block 8juld
_cod_depositor_comments
;
The following automatic conversions were performed:

'_symmetry_cell_setting' value 'Monoclinic' changed to 'monoclinic'
according to the built-in table from CIF Core dictionary named
'cif_core.dic' version 2.4.1 from
2010-06-29.

'_exptl_absorpt_correction_type' value 'Psi-scan'
changed to 'psi-scan' according to the built-in table from CIF Core
dictionary named 'cif_core.dic' version 2.4.1 from 2010-06-29.

Automatic conversion script
Id: cif_fix_values 1646 2011-03-28 12:23:43Z adriana 
;
_cod_original_cell_volume 1581.3(9)
_cod_original_sg_symbol_H-M 'P 21'
_cod_database_code 4025875

loop_
_symmetry_equiv_pos_as_xyz
'x, y, z'
'-x, y+1/2, -z'

loop_
_atom_site_label
_atom_site_type_symbol
_atom_site_fract_x
_atom_site_fract_y
_atom_site_fract_z
_atom_site_U_iso_or_equiv
_atom_site_adp_type
_atom_site_occupancy
_atom_site_symmetry_multiplicity
_atom_site_calc_flag
_atom_site_refinement_flags
_atom_site_disorder_assembly
_atom_site_disorder_group
O9 O 0.57854(19) 0.1874(2) 1.14171(17) 0.0230(5) Uani 1 1 d . . .
O6 O 0.90458(19) -0.1952(3) 0.8977(2) 0.0292(6) Uani 1 1 d . . .
O1 O 0.49291(19) 0.0182(2) 1.01358(18) 0.0228(5) Uani 1 1 d . . .
O8 O 0.80381(19) 0.2691(3) 1.1302(2) 0.0306(6) Uani 1 1 d . . .
O7 O 0.8239(2) 0.0640(3) 1.20282(19) 0.0313(6) Uani 1 1 d . . .
O4 O 0.71107(19) 0.2163(2) 0.90346(18) 0.0244(5) Uani 1 1 d . . .
O2 O 0.2945(2) 0.1532(3) 0.77513(19) 0.0309(6) Uani 1 1 d . . .
O5 O 0.7775(2) -0.3036(3) 0.9445(2) 0.0371(7) Uani 1 1 d . . .
O3 O 0.53008(19) 0.0514(2) 0.80925(17) 0.0237(5) Uani 1 1 d . . .
N1 N 0.7769(2) 0.1465(3) 1.1316(2) 0.0244(6) Uani 1 1 d . . .
C33 C 0.8260(3) -0.1993(4) 0.9384(3) 0.0229(7) Uani 1 1 d . . .
C24 C 0.7210(3) 0.3568(4) 0.8700(3) 0.0292(8) Uani 1 1 d . . .
H24A H 0.7556 0.4168 0.9308 0.035 Uiso 1 1 calc R . .
H24B H 0.6498 0.3952 0.8298 0.035 Uiso 1 1 calc R . .
C4 C 0.5226(3) 0.1632(4) 0.8762(3) 0.0239(7) Uani 1 1 d . . .
H4 H 0.4927 0.2456 0.8319 0.029 Uiso 1 1 calc R . .
C3 C 0.6356(3) 0.2019(3) 0.9561(2) 0.0204(7) Uani 1 1 d . . .
H3 H 0.6305 0.2914 0.9899 0.025 Uiso 1 1 calc R . .
C11 C 0.1593(3) 0.1935(5) 0.6041(3) 0.0335(9) Uani 1 1 d . . .
C2 C 0.6775(3) 0.0889(3) 1.0412(3) 0.0218(7) Uani 1 1 d . . .
C18 C 0.5537(3) -0.0222(4) 0.6521(3) 0.0297(8) Uani 1 1 d . . .
C17 C 0.5177(3) 0.0961(4) 0.7042(3) 0.0307(8) Uani 1 1 d . . .
H17A H 0.5618 0.1789 0.7072 0.037 Uiso 1 1 calc R . .
H17B H 0.4422 0.1193 0.6646 0.037 Uiso 1 1 calc R . .
C8 C 0.5411(3) 0.0714(4) 1.2828(3) 0.0306(8) Uani 1 1 d . . .
C34 C 0.9310(3) -0.3284(4) 0.8608(3) 0.0358(9) Uani 1 1 d . . .
H34A H 0.9502 -0.3955 0.9176 0.054 Uiso 1 1 calc R . .
H34B H 0.9913 -0.3159 0.8376 0.054 Uiso 1 1 calc R . .
H34C H 0.8691 -0.3619 0.8030 0.054 Uiso 1 1 calc R . .
C31 C 0.7083(3) -0.0537(3) 1.0076(3) 0.0217(7) Uani 1 1 d . . .
H31A H 0.7212 -0.1188 1.0661 0.026 Uiso 1 1 calc R . .
H31B H 0.6463 -0.0886 0.9490 0.026 Uiso 1 1 calc R . .
C32 C 0.8075(3) -0.0561(4) 0.9744(3) 0.0262(8) Uani 1 1 d . . .
H32A H 0.7970 0.0107 0.9174 0.031 Uiso 1 1 calc R . .
H32B H 0.8713 -0.0275 1.0338 0.031 Uiso 1 1 calc R . .
C16 C 0.1826(3) 0.3346(5) 0.6132(3) 0.0397(10) Uani 1 1 d . . .
H16 H 0.2290 0.3706 0.6774 0.048 Uiso 1 1 calc R . .
C7 C 0.5040(3) 0.1741(4) 1.1969(3) 0.0263(8) Uani 1 1 d . . .
H7A H 0.4333 0.1458 1.1472 0.032 Uiso 1 1 calc R . .
H7B H 0.4956 0.2648 1.2257 0.032 Uiso 1 1 calc R . .
C30 C 0.8956(3) 0.2976(4) 0.8439(3) 0.0324(9) Uani 1 1 d . . .
H30 H 0.9244 0.2715 0.9148 0.039 Uiso 1 1 calc R . .
C10 C 0.2022(3) 0.0944(4) 0.6962(3) 0.0350(9) Uani 1 1 d . . .
H10A H 0.1461 0.0761 0.7254 0.042 Uiso 1 1 calc R . .
H10B H 0.2219 0.0058 0.6724 0.042 Uiso 1 1 calc R . .
C1 C 0.5904(3) 0.0626(4) 1.0916(3) 0.0223(7) Uani 1 1 d . . .
H1 H 0.6164 -0.0115 1.1451 0.027 Uiso 1 1 calc R . .
C29 C 0.9592(3) 0.2863(5) 0.7824(3) 0.0403(10) Uani 1 1 d . . .
H29 H 1.0301 0.2526 0.8119 0.048 Uiso 1 1 calc R . .
C5 C 0.4454(3) 0.1236(4) 0.9333(3) 0.0234(7) Uani 1 1 d . . .
H5 H 0.4291 0.2077 0.9668 0.028 Uiso 1 1 calc R . .
C13 C 0.0437(3) 0.2304(6) 0.4227(3) 0.0522(13) Uani 1 1 d . . .
H13 H -0.0033 0.1947 0.3587 0.063 Uiso 1 1 calc R . .
C15 C 0.1378(4) 0.4241(6) 0.5275(4) 0.0518(12) Uani 1 1 d . . .
H15 H 0.1549 0.5193 0.5341 0.062 Uiso 1 1 calc R . .
C6 C 0.3406(3) 0.0596(4) 0.8617(3) 0.0285(8) Uani 1 1 d . . .
H6A H 0.3543 -0.0313 0.8364 0.034 Uiso 1 1 calc R . .
H6B H 0.2911 0.0465 0.8996 0.034 Uiso 1 1 calc R . .
C23 C 0.6623(4) -0.0469(5) 0.6750(3) 0.0472(12) Uani 1 1 d . . .
H23 H 0.7146 0.0144 0.7180 0.057 Uiso 1 1 calc R . .
C25 C 0.7897(3) 0.3471(4) 0.8022(3) 0.0270(8) Uani 1 1 d . . .
C26 C 0.7479(3) 0.3849(5) 0.6961(3) 0.0393(10) Uani 1 1 d . . .
H26 H 0.6768 0.4175 0.6661 0.047 Uiso 1 1 calc R . .
C28 C 0.9178(4) 0.3249(6) 0.6772(3) 0.0496(12) Uani 1 1 d . . .
H28 H 0.9603 0.3179 0.6354 0.060 Uiso 1 1 calc R . .
C14 C 0.0676(4) 0.3713(6) 0.4323(4) 0.0569(14) Uani 1 1 d . . .
H14 H 0.0367 0.4311 0.3750 0.068 Uiso 1 1 calc R . .
C19 C 0.4766(4) -0.1128(5) 0.5850(3) 0.0465(11) Uani 1 1 d . . .
H19 H 0.4031 -0.0951 0.5698 0.056 Uiso 1 1 calc R . .
C12 C 0.0889(3) 0.1421(5) 0.5073(3) 0.0424(11) Uani 1 1 d . . .
H12 H 0.0725 0.0467 0.5000 0.051 Uiso 1 1 calc R . .
C20 C 0.5066(7) -0.2264(5) 0.5415(4) 0.0685(18) Uani 1 1 d . . .
H20 H 0.4538 -0.2838 0.4947 0.082 Uiso 1 1 calc R . .
C9 C 0.5713(4) -0.0118(5) 1.3515(3) 0.0414(10) Uani 1 1 d . . .
H9 H 0.5952 -0.0776 1.4057 0.050 Uiso 1 1 calc R . .
C21 C 0.6112(8) -0.2555(6) 0.5658(4) 0.084(2) Uani 1 1 d . . .
H21 H 0.6305 -0.3364 0.5381 0.101 Uiso 1 1 calc R . .
C22 C 0.6934(5) -0.1690(8) 0.6315(4) 0.078(2) Uani 1 1 d . . .
H22 H 0.7664 -0.1904 0.6465 0.094 Uiso 1 1 calc R . .
C27 C 0.8124(4) 0.3739(6) 0.6349(3) 0.0523(13) Uani 1 1 d . . .
H27 H 0.7841 0.4002 0.5641 0.063 Uiso 1 1 calc R . .

loop_
_atom_site_aniso_label
_atom_site_aniso_U_11
_atom_site_aniso_U_22
_atom_site_aniso_U_33
_atom_site_aniso_U_23
_atom_site_aniso_U_13
_atom_site_aniso_U_12
O9 0.0327(13) 0.0174(12) 0.0228(11) -0.0028(10) 0.0146(10) 0.0007(10)
O6 0.0294(13) 0.0256(14) 0.0380(14) -0.0030(11) 0.0188(11) 0.0015(11)
O1 0.0270(12) 0.0194(12) 0.0240(12) 0.0019(10) 0.0115(10) -0.0010(10)
O8 0.0331(14) 0.0199(13) 0.0368(14) -0.0027(11) 0.0101(11) -0.0047(11)
O7 0.0363(14) 0.0283(14) 0.0234(12) 0.0031(11) 0.0036(11) -0.0006(12)
O4 0.0313(13) 0.0190(12) 0.0281(12) 0.0029(10) 0.0168(11) -0.0010(10)
O2 0.0295(13) 0.0316(14) 0.0261(13) -0.0011(11) 0.0032(10) -0.0006(11)
O5 0.0427(16) 0.0228(14) 0.0556(17) -0.0035(13) 0.0296(14) -0.0014(12)
O3 0.0359(13) 0.0201(12) 0.0183(11) 0.0001(10) 0.0134(10) 0.0012(10)
N1 0.0249(15) 0.0283(17) 0.0215(14) -0.0005(13) 0.0099(12) 0.0003(13)
C33 0.0206(16) 0.0241(19) 0.0232(17) -0.0017(14) 0.0070(14) 0.0029(14)
C24 0.036(2) 0.0191(18) 0.035(2) 0.0039(15) 0.0171(17) -0.0036(15)
C4 0.0320(19) 0.0199(18) 0.0213(16) 0.0006(14) 0.0114(14) 0.0032(15)
C3 0.0270(17) 0.0170(16) 0.0194(16) 0.0007(13) 0.0108(14) 0.0012(14)
C11 0.0252(18) 0.046(2) 0.0281(19) -0.0027(17) 0.0083(15) 0.0056(17)
C2 0.0251(17) 0.0194(17) 0.0227(16) -0.0013(14) 0.0106(14) -0.0016(13)
C18 0.044(2) 0.028(2) 0.0192(17) 0.0022(15) 0.0143(16) -0.0006(16)
C17 0.044(2) 0.029(2) 0.0201(17) 0.0061(15) 0.0129(16) 0.0046(16)
C8 0.036(2) 0.037(2) 0.0253(18) -0.0016(17) 0.0193(16) 0.0038(17)
C34 0.038(2) 0.032(2) 0.038(2) -0.0061(17) 0.0129(18) 0.0108(17)
C31 0.0261(17) 0.0179(16) 0.0226(16) -0.0003(14) 0.0104(14) 0.0001(14)
C32 0.0290(19) 0.0218(18) 0.0314(19) 0.0045(15) 0.0151(16) 0.0003(15)
C16 0.037(2) 0.046(3) 0.031(2) -0.0048(19) 0.0056(17) 0.0094(19)
C7 0.0351(19) 0.0234(18) 0.0261(17) -0.0029(14) 0.0179(15) 0.0028(15)
C30 0.037(2) 0.033(2) 0.0288(19) 0.0056(16) 0.0140(16) -0.0011(17)
C10 0.029(2) 0.042(2) 0.0298(19) -0.0060(17) 0.0051(16) -0.0071(17)
C1 0.0287(18) 0.0186(17) 0.0199(16) 0.0012(14) 0.0090(14) 0.0033(14)
C29 0.032(2) 0.044(3) 0.046(2) 0.003(2) 0.0157(18) 0.0018(19)
C5 0.0258(18) 0.0209(18) 0.0242(17) 0.0007(14) 0.0100(15) 0.0068(14)
C13 0.033(2) 0.085(4) 0.029(2) -0.013(2) 0.0001(18) 0.010(2)
C15 0.053(3) 0.049(3) 0.045(3) -0.001(2) 0.007(2) 0.013(2)
C6 0.0288(18) 0.0278(19) 0.0313(18) 0.0020(16) 0.0135(15) 0.0017(15)
C23 0.055(3) 0.065(3) 0.026(2) 0.012(2) 0.020(2) 0.014(2)
C25 0.0322(19) 0.0211(18) 0.0315(19) 0.0035(15) 0.0160(16) -0.0035(15)
C26 0.034(2) 0.048(3) 0.038(2) 0.0101(19) 0.0152(18) 0.0027(19)
C28 0.048(3) 0.066(3) 0.044(2) 0.007(2) 0.028(2) 0.000(2)
C14 0.051(3) 0.076(4) 0.034(2) 0.005(2) 0.003(2) 0.027(3)
C19 0.081(3) 0.038(2) 0.0234(19) 0.0001(18) 0.023(2) -0.018(2)
C12 0.032(2) 0.062(3) 0.032(2) -0.015(2) 0.0094(18) -0.003(2)
C20 0.148(6) 0.028(3) 0.037(3) 0.001(2) 0.044(3) -0.010(3)
C9 0.056(3) 0.045(3) 0.029(2) 0.0073(19) 0.0216(19) 0.011(2)
C21 0.192(8) 0.041(3) 0.033(3) 0.010(2) 0.056(4) 0.041(4)
C22 0.094(4) 0.111(5) 0.048(3) 0.046(4) 0.047(3) 0.069(4)
C27 0.046(3) 0.082(4) 0.031(2) 0.017(2) 0.017(2) 0.001(2)

loop_
_atom_type_symbol
_atom_type_description
_atom_type_scat_dispersion_real
_atom_type_scat_dispersion_imag
_atom_type_scat_source
C C 0.0033 0.0016 'International Tables Vol C Tables 4.2.6.8 and 6.1.1.4'
H H 0.0000 0.0000 'International Tables Vol C Tables 4.2.6.8 and 6.1.1.4'
O O 0.0106 0.0060 'International Tables Vol C Tables 4.2.6.8 and 6.1.1.4'
N N 0.0061 0.0033 'International Tables Vol C Tables 4.2.6.8 and 6.1.1.4'

loop_
_geom_angle_atom_site_label_1
_geom_angle_atom_site_label_2
_geom_angle_atom_site_label_3
_geom_angle
_geom_angle_site_symmetry_1
_geom_angle_site_symmetry_3
_geom_angle_publ_flag
C1 O9 C7 113.1(2) . . ?
C33 O6 C34 115.7(3) . . ?
C1 O1 C5 112.9(3) . . ?
C3 O4 C24 114.0(3) . . ?
C10 O2 C6 111.8(3) . . ?
C4 O3 C17 113.5(3) . . ?
O8 N1 O7 123.9(3) . . ?
O8 N1 C2 119.8(3) . . ?
O7 N1 C2 116.3(3) . . ?
O5 C33 O6 124.2(3) . . ?
O5 C33 C32 125.4(3) . . ?
O6 C33 C32 110.4(3) . . ?
O4 C24 C25 106.1(3) . . ?
O4 C24 H24A 110.5 . . ?
C25 C24 H24A 110.5 . . ?
O4 C24 H24B 110.5 . . ?
C25 C24 H24B 110.5 . . ?
H24A C24 H24B 108.7 . . ?
O3 C4 C5 110.4(3) . . ?
O3 C4 C3 110.9(3) . . ?
C5 C4 C3 110.7(3) . . ?
O3 C4 H4 108.2 . . ?
C5 C4 H4 108.2 . . ?
C3 C4 H4 108.2 . . ?
O4 C3 C2 108.5(3) . . ?
O4 C3 C4 110.2(2) . . ?
C2 C3 C4 111.0(3) . . ?
O4 C3 H3 109.0 . . ?
C2 C3 H3 109.0 . . ?
C4 C3 H3 109.0 . . ?
C16 C11 C12 118.7(4) . . ?
C16 C11 C10 122.3(4) . . ?
C12 C11 C10 119.0(4) . . ?
C3 C2 N1 108.9(3) . . ?
C3 C2 C31 117.6(3) . . ?
N1 C2 C31 108.2(3) . . ?
C3 C2 C1 108.7(3) . . ?
N1 C2 C1 105.1(2) . . ?
C31 C2 C1 107.6(3) . . ?
C23 C18 C19 119.9(4) . . ?
C23 C18 C17 120.3(4) . . ?
C19 C18 C17 119.7(4) . . ?
O3 C17 C18 107.5(3) . . ?
O3 C17 H17A 110.2 . . ?
C18 C17 H17A 110.2 . . ?
O3 C17 H17B 110.2 . . ?
C18 C17 H17B 110.2 . . ?
H17A C17 H17B 108.5 . . ?
C9 C8 C7 179.5(4) . . ?
O6 C34 H34A 109.5 . . ?
O6 C34 H34B 109.5 . . ?
H34A C34 H34B 109.5 . . ?
O6 C34 H34C 109.5 . . ?
H34A C34 H34C 109.5 . . ?
H34B C34 H34C 109.5 . . ?
C32 C31 C2 116.4(3) . . ?
C32 C31 H31A 108.2 . . ?
C2 C31 H31A 108.2 . . ?
C32 C31 H31B 108.2 . . ?
C2 C31 H31B 108.2 . . ?
H31A C31 H31B 107.3 . . ?
C33 C32 C31 111.5(3) . . ?
C33 C32 H32A 109.3 . . ?
C31 C32 H32A 109.3 . . ?
C33 C32 H32B 109.3 . . ?
C31 C32 H32B 109.3 . . ?
H32A C32 H32B 108.0 . . ?
C11 C16 C15 120.7(4) . . ?
C11 C16 H16 119.7 . . ?
C15 C16 H16 119.7 . . ?
O9 C7 C8 112.1(3) . . ?
O9 C7 H7A 109.2 . . ?
C8 C7 H7A 109.2 . . ?
O9 C7 H7B 109.2 . . ?
C8 C7 H7B 109.2 . . ?
H7A C7 H7B 107.9 . . ?
C29 C30 C25 121.3(4) . . ?
C29 C30 H30 119.3 . . ?
C25 C30 H30 119.3 . . ?
O2 C10 C11 110.1(3) . . ?
O2 C10 H10A 109.6 . . ?
C11 C10 H10A 109.6 . . ?
O2 C10 H10B 109.6 . . ?
C11 C10 H10B 109.6 . . ?
H10A C10 H10B 108.1 . . ?
O1 C1 O9 112.9(3) . . ?
O1 C1 C2 109.8(3) . . ?
O9 C1 C2 107.6(3) . . ?
O1 C1 H1 108.8 . . ?
O9 C1 H1 108.8 . . ?
C2 C1 H1 108.8 . . ?
C28 C29 C30 120.1(4) . . ?
C28 C29 H29 120.0 . . ?
C30 C29 H29 120.0 . . ?
O1 C5 C6 104.7(3) . . ?
O1 C5 C4 111.3(3) . . ?
C6 C5 C4 113.4(3) . . ?
O1 C5 H5 109.1 . . ?
C6 C5 H5 109.1 . . ?
C4 C5 H5 109.1 . . ?
C12 C13 C14 120.2(4) . . ?
C12 C13 H13 119.9 . . ?
C14 C13 H13 119.9 . . ?
C16 C15 C14 119.8(5) . . ?
C16 C15 H15 120.1 . . ?
C14 C15 H15 120.1 . . ?
O2 C6 C5 107.4(3) . . ?
O2 C6 H6A 110.2 . . ?
C5 C6 H6A 110.2 . . ?
O2 C6 H6B 110.2 . . ?
C5 C6 H6B 110.2 . . ?
H6A C6 H6B 108.5 . . ?
C18 C23 C22 118.5(5) . . ?
C18 C23 H23 120.8 . . ?
C22 C23 H23 120.8 . . ?
C30 C25 C26 118.5(3) . . ?
C30 C25 C24 120.6(3) . . ?
C26 C25 C24 120.9(3) . . ?
C27 C26 C25 119.9(4) . . ?
C27 C26 H26 120.1 . . ?
C25 C26 H26 120.1 . . ?
C29 C28 C27 119.0(4) . . ?
C29 C28 H28 120.5 . . ?
C27 C28 H28 120.5 . . ?
C13 C14 C15 119.8(5) . . ?
C13 C14 H14 120.1 . . ?
C15 C14 H14 120.1 . . ?
C20 C19 C18 121.4(5) . . ?
C20 C19 H19 119.3 . . ?
C18 C19 H19 119.3 . . ?
C13 C12 C11 120.8(5) . . ?
C13 C12 H12 119.6 . . ?
C11 C12 H12 119.6 . . ?
C21 C20 C19 119.8(6) . . ?
C21 C20 H20 120.1 . . ?
C19 C20 H20 120.1 . . ?
C8 C9 H9 180.0 . . ?
C20 C21 C22 122.3(5) . . ?
C20 C21 H21 118.9 . . ?
C22 C21 H21 118.9 . . ?
C21 C22 C23 118.1(5) . . ?
C21 C22 H22 120.9 . . ?
C23 C22 H22 120.9 . . ?
C28 C27 C26 121.2(4) . . ?
C28 C27 H27 119.4 . . ?
C26 C27 H27 119.4 . . ?

loop_
_geom_bond_atom_site_label_1
_geom_bond_atom_site_label_2
_geom_bond_distance
_geom_bond_site_symmetry_2
_geom_bond_publ_flag
O9 C1 1.403(4) . ?
O9 C7 1.435(4) . ?
O6 C33 1.334(4) . ?
O6 C34 1.449(4) . ?
O1 C1 1.402(4) . ?
O1 C5 1.445(4) . ?
O8 N1 1.221(4) . ?
O7 N1 1.225(4) . ?
O4 C3 1.421(4) . ?
O4 C24 1.432(4) . ?
O2 C10 1.413(4) . ?
O2 C6 1.423(4) . ?
O5 C33 1.199(4) . ?
O3 C4 1.423(4) . ?
O3 C17 1.435(4) . ?
N1 C2 1.536(4) . ?
C33 C32 1.496(5) . ?
C24 C25 1.504(5) . ?
C24 H24A 0.9700 . ?
C24 H24B 0.9700 . ?
C4 C5 1.528(5) . ?
C4 C3 1.537(5) . ?
C4 H4 0.9800 . ?
C3 C2 1.527(5) . ?
C3 H3 0.9800 . ?
C11 C16 1.372(6) . ?
C11 C12 1.394(5) . ?
C11 C10 1.502(6) . ?
C2 C31 1.531(5) . ?
C2 C1 1.550(5) . ?
C18 C23 1.369(6) . ?
C18 C19 1.391(6) . ?
C18 C17 1.494(5) . ?
C17 H17A 0.9700 . ?
C17 H17B 0.9700 . ?
C8 C9 1.175(6) . ?
C8 C7 1.463(5) . ?
C34 H34A 0.9600 . ?
C34 H34B 0.9600 . ?
C34 H34C 0.9600 . ?
C31 C32 1.525(5) . ?
C31 H31A 0.9700 . ?
C31 H31B 0.9700 . ?
C32 H32A 0.9700 . ?
C32 H32B 0.9700 . ?
C16 C15 1.389(6) . ?
C16 H16 0.9300 . ?
C7 H7A 0.9700 . ?
C7 H7B 0.9700 . ?
C30 C29 1.380(5) . ?
C30 C25 1.385(5) . ?
C30 H30 0.9300 . ?
C10 H10A 0.9700 . ?
C10 H10B 0.9700 . ?
C1 H1 0.9800 . ?
C29 C28 1.379(6) . ?
C29 H29 0.9300 . ?
C5 C6 1.501(5) . ?
C5 H5 0.9800 . ?
C13 C12 1.372(7) . ?
C13 C14 1.373(8) . ?
C13 H13 0.9300 . ?
C15 C14 1.382(7) . ?
C15 H15 0.9300 . ?
C6 H6A 0.9700 . ?
C6 H6B 0.9700 . ?
C23 C22 1.427(8) . ?
C23 H23 0.9300 . ?
C25 C26 1.388(5) . ?
C26 C27 1.385(6) . ?
C26 H26 0.9300 . ?
C28 C27 1.378(6) . ?
C28 H28 0.9300 . ?
C14 H14 0.9300 . ?
C19 C20 1.355(7) . ?
C19 H19 0.9300 . ?
C12 H12 0.9300 . ?
C20 C21 1.325(9) . ?
C20 H20 0.9300 . ?
C9 H9 0.9300 . ?
C21 C22 1.396(10) . ?
C21 H21 0.9300 . ?
C22 H22 0.9300 . ?
C27 H27 0.9300 . ?

loop_
_geom_torsion_atom_site_label_1
_geom_torsion_atom_site_label_2
_geom_torsion_atom_site_label_3
_geom_torsion_atom_site_label_4
_geom_torsion
_geom_torsion_site_symmetry_1
_geom_torsion_site_symmetry_2
_geom_torsion_site_symmetry_3
_geom_torsion_site_symmetry_4
_geom_torsion_publ_flag
C34 O6 C33 O5 -0.8(5) . . . . ?
C34 O6 C33 C32 179.4(3) . . . . ?
C3 O4 C24 C25 -171.4(3) . . . . ?
C17 O3 C4 C5 132.0(3) . . . . ?
C17 O3 C4 C3 -104.9(3) . . . . ?
C24 O4 C3 C2 -145.9(3) . . . . ?
C24 O4 C3 C4 92.4(3) . . . . ?
O3 C4 C3 O4 47.7(3) . . . . ?
C5 C4 C3 O4 170.6(3) . . . . ?
O3 C4 C3 C2 -72.5(3) . . . . ?
C5 C4 C3 C2 50.4(3) . . . . ?
O4 C3 C2 N1 71.3(3) . . . . ?
C4 C3 C2 N1 -167.5(2) . . . . ?
O4 C3 C2 C31 -52.1(4) . . . . ?
C4 C3 C2 C31 69.1(4) . . . . ?
O4 C3 C2 C1 -174.6(2) . . . . ?
C4 C3 C2 C1 -53.4(3) . . . . ?
O8 N1 C2 C3 5.7(4) . . . . ?
O7 N1 C2 C3 -175.4(3) . . . . ?
O8 N1 C2 C31 134.5(3) . . . . ?
O7 N1 C2 C31 -46.6(4) . . . . ?
O8 N1 C2 C1 -110.7(3) . . . . ?
O7 N1 C2 C1 68.2(3) . . . . ?
C4 O3 C17 C18 166.5(3) . . . . ?
C23 C18 C17 O3 -78.3(4) . . . . ?
C19 C18 C17 O3 97.6(4) . . . . ?
C3 C2 C31 C32 67.7(4) . . . . ?
N1 C2 C31 C32 -56.1(4) . . . . ?
C1 C2 C31 C32 -169.3(3) . . . . ?
O5 C33 C32 C31 -7.4(5) . . . . ?
O6 C33 C32 C31 172.5(3) . . . . ?
C2 C31 C32 C33 -177.2(3) . . . . ?
C12 C11 C16 C15 -0.5(6) . . . . ?
C10 C11 C16 C15 -177.3(4) . . . . ?
C1 O9 C7 C8 62.6(4) . . . . ?
C9 C8 C7 O9 -35(59) . . . . ?
C6 O2 C10 C11 -177.3(3) . . . . ?
C16 C11 C10 O2 -20.7(5) . . . . ?
C12 C11 C10 O2 162.6(3) . . . . ?
C5 O1 C1 O9 56.5(3) . . . . ?
C5 O1 C1 C2 -63.6(3) . . . . ?
C7 O9 C1 O1 62.0(3) . . . . ?
C7 O9 C1 C2 -176.7(3) . . . . ?
C3 C2 C1 O1 59.6(3) . . . . ?
N1 C2 C1 O1 176.1(3) . . . . ?
C31 C2 C1 O1 -68.7(3) . . . . ?
C3 C2 C1 O9 -63.6(3) . . . . ?
N1 C2 C1 O9 52.9(3) . . . . ?
C31 C2 C1 O9 168.1(3) . . . . ?
C25 C30 C29 C28 0.2(7) . . . . ?
C1 O1 C5 C6 -177.2(3) . . . . ?
C1 O1 C5 C4 60.0(3) . . . . ?
O3 C4 C5 O1 71.5(3) . . . . ?
C3 C4 C5 O1 -51.7(4) . . . . ?
O3 C4 C5 C6 -46.2(4) . . . . ?
C3 C4 C5 C6 -169.4(3) . . . . ?
C11 C16 C15 C14 0.9(7) . . . . ?
C10 O2 C6 C5 172.7(3) . . . . ?
O1 C5 C6 O2 -174.7(2) . . . . ?
C4 C5 C6 O2 -53.2(4) . . . . ?
C19 C18 C23 C22 -2.0(6) . . . . ?
C17 C18 C23 C22 173.9(4) . . . . ?
C29 C30 C25 C26 0.3(6) . . . . ?
C29 C30 C25 C24 179.1(4) . . . . ?
O4 C24 C25 C30 -61.4(4) . . . . ?
O4 C24 C25 C26 117.4(4) . . . . ?
C30 C25 C26 C27 -0.7(6) . . . . ?
C24 C25 C26 C27 -179.5(4) . . . . ?
C30 C29 C28 C27 -0.3(7) . . . . ?
C12 C13 C14 C15 0.2(8) . . . . ?
C16 C15 C14 C13 -0.8(7) . . . . ?
C23 C18 C19 C20 0.1(6) . . . . ?
C17 C18 C19 C20 -175.8(4) . . . . ?
C14 C13 C12 C11 0.2(7) . . . . ?
C16 C11 C12 C13 -0.1(6) . . . . ?
C10 C11 C12 C13 176.8(4) . . . . ?
C18 C19 C20 C21 2.5(7) . . . . ?
C19 C20 C21 C22 -3.2(8) . . . . ?
C20 C21 C22 C23 1.3(8) . . . . ?
C18 C23 C22 C21 1.3(6) . . . . ?
C29 C28 C27 C26 0.0(8) . . . . ?
C25 C26 C27 C28 0.5(8) . . . . ?
